data_2204530
loop_
_publ_author_name
'Ch\;eci\'nska, Lilianna'
'Ma\/lecka, Magdalena'
'Kalinowska, Urszula'
'Ochocki, Justyn'

_publ_section_title
;
 <i>trans</i>-Bis(1<i>H</i>-benzimidazol-2-ylmethyl-\k<i>N</i>^3^
 diethyl phosphate)dichloropalladium(II) monohydrate
;
_journal_issue 11
_journal_name_full 'Acta Crystallographica Section E'
_journal_page_first m1558
_journal_page_last m1561
_journal_paper_doi 10.1107/S1600536804023943
_journal_volume 60
_journal_year 2004
_chemical_formula_iupac '[Pd Cl2 (C12 H17 N2 O4 P)2], H2 O'
_chemical_formula_moiety 'C24 H34 Cl2 N4 O8 P2 Pd, H2 O'
_chemical_formula_sum 'C24 H36 Cl2 N4 O9 P2 Pd'
_chemical_formula_weight 763.81
_chemical_name_systematic
;
trans-Bis(1H-benzimidazol-2-ylmethyl-\kN^3^ diethyl
phosphate)dichloropalladium(II) monohydrate
;
_space_group_IT_number 2
_symmetry_cell_setting triclinic
_symmetry_space_group_name_Hall '-P 1'
_symmetry_space_group_name_H-M 'P -1'
_atom_sites_solution_hydrogens geom
_atom_sites_solution_primary direct
_atom_sites_solution_secondary difmap
_audit_creation_method SHELXL-97
_cell_angle_alpha 100.31(2)
_cell_angle_beta 115.10(3)
_cell_angle_gamma 100.64(4)
_cell_formula_units_Z 1
_cell_length_a 9.463(5)
_cell_length_b 9.638(2)
_cell_length_c 10.908(3)
_cell_measurement_reflns_used 25
_cell_measurement_temperature 293(2)
_cell_measurement_theta_max 24.66
_cell_measurement_theta_min 15.34
_cell_volume 847.6(6)
_computing_cell_refinement 'MSC/AFC Diffractometer Control Software'
_computing_data_collection
;MSC/AFC Diffractometer Control Software (Molecular Structure Corporation,
 1989)'
;
_computing_data_reduction 'CrystalStructure (Rigaku/MSC, 2002)'
_computing_molecular_graphics 'PLATON (Spek,  2001)'
_computing_publication_material PLATON
_computing_structure_refinement 'SHELXL97 (Sheldrick, 1997)'
_computing_structure_solution 'SHELXS97 (Sheldrick, 1997)'
_diffrn_ambient_temperature 293(2)
_diffrn_measured_fraction_theta_full 0.998
_diffrn_measured_fraction_theta_max 0.998
_diffrn_measurement_device_type 'Rigaku AFC-5S'
_diffrn_measurement_method '\w scan'
_diffrn_radiation_monochromator graphite
_diffrn_radiation_source 'fine-focus sealed tube'
_diffrn_radiation_type MoK\a
_diffrn_radiation_wavelength 0.71070
_diffrn_reflns_av_R_equivalents 0.0286
_diffrn_reflns_av_sigmaI/netI 0.2050
_diffrn_reflns_limit_h_max 12
_diffrn_reflns_limit_h_min -12
_diffrn_reflns_limit_k_max 12
_diffrn_reflns_limit_k_min 0
_diffrn_reflns_limit_l_max 13
_diffrn_reflns_limit_l_min -14
_diffrn_reflns_number 4131
_diffrn_reflns_theta_full 27.50
_diffrn_reflns_theta_max 27.50
_diffrn_reflns_theta_min 2.82
_diffrn_standards_decay_% 0
_diffrn_standards_interval_count 150
_diffrn_standards_number 3
_exptl_absorpt_coefficient_mu 0.850
_exptl_absorpt_correction_T_max 0.905
_exptl_absorpt_correction_T_min 0.723
_exptl_absorpt_correction_type analytical
_exptl_absorpt_process_details '(de Meulenaer & Tompa, 1965)'
_exptl_crystal_colour Yellow
_exptl_crystal_density_diffrn 1.496
_exptl_crystal_density_meas ?
_exptl_crystal_density_method .
_exptl_crystal_description Prism
_exptl_crystal_F_000 390
_exptl_crystal_size_max 0.50
_exptl_crystal_size_mid 0.25
_exptl_crystal_size_min 0.10
_refine_diff_density_max 0.513
_refine_diff_density_min -0.407
_refine_ls_extinction_method none
_refine_ls_goodness_of_fit_ref 0.901
_refine_ls_hydrogen_treatment constr
_refine_ls_matrix_type full
_refine_ls_number_parameters 223
_refine_ls_number_reflns 3898
_refine_ls_number_restraints 134
_refine_ls_restrained_S_all 0.905
_refine_ls_R_factor_all 0.1433
_refine_ls_R_factor_gt 0.0459
_refine_ls_shift/su_max 0.000
_refine_ls_shift/su_mean 0.000
_refine_ls_structure_factor_coef Fsqd
_refine_ls_weighting_details
; calc
 [1.00000exp(3.00(sin\q/\l)^2^)]/
   [\s^2^(Fo^2^)+(0.0494P)^2^]
 where P = 0.33333Fo^2^ + 0.66667Fc^2^
;
_refine_ls_weighting_scheme calc
_refine_ls_wR_factor_gt 0.1073
_refine_ls_wR_factor_ref 0.1196
_reflns_number_gt 1608
_reflns_number_total 3898
_reflns_threshold_expression I>2\s(I)
_cod_data_source_file lh6279.cif
_cod_data_source_block I
_cod_depositor_comments
;
The following automatic conversions were performed:
'_symmetry_cell_setting' value 'Triclinic' changed to 'triclinic'
according to '/home/saulius/struct/CIF-dictionaries/cif_core.dic'
dictionary named 'cif_core.dic' version 2.4.1 from
2010-06-29.

'_exptl_absorpt_correction_type' value 'Analytical' changed
to 'analytical' according to
'/home/saulius/struct/CIF-dictionaries/cif_core.dic' dictionary named
'cif_core.dic' version 2.4.1 from 2010-06-29.

Automatic conversion script
Id: cif_fix_enum 1527 2010-12-29 10:47:43Z saulius 

The following automatic conversions were performed:

'_symmetry_cell_setting' value 'Triclinic' changed to 'triclinic'
according to /home/saulius/struct/CIF-dictionaries/cif_core.dic
dictionary named 'cif_core.dic' version 2.4.1 from
2010-06-29.

'_exptl_absorpt_correction_type' value 'Analytical'
changed to 'analytical' according to
/home/saulius/struct/CIF-dictionaries/cif_core.dic dictionary named
'cif_core.dic' version 2.4.1 from 2010-06-29.

Automatic conversion script
Id: cif_fix_values 1715 2011-07-08 13:25:40Z adriana 
;
_cod_database_code 2204530
_cod_database_fobs_code 2204530

loop_
_symmetry_equiv_pos_as_xyz
'x, y, z'
'-x, -y, -z'

loop_
_atom_site_label
_atom_site_fract_x
_atom_site_fract_y
_atom_site_fract_z
_atom_site_U_iso_or_equiv
_atom_site_adp_type
_atom_site_calc_flag
_atom_site_refinement_flags
_atom_site_occupancy
_atom_site_disorder_assembly
_atom_site_disorder_group
_atom_site_type_symbol
Pd 0.5000 0.5000 0.5000 0.0606(2) Uani d S 1 . . Pd
Cl 0.2422(2) 0.49982(17) 0.3538(2) 0.1264(7) Uani d . 1 . . Cl
N1 0.4414(5) 0.2834(4) 0.4120(4) 0.0612(10) Uani d . 1 . . N
C2 0.4762(6) 0.2185(5) 0.3155(5) 0.0652(13) Uani d . 1 . . C
N2 0.4210(5) 0.0708(4) 0.2785(4) 0.0700(11) Uani d . 1 . . N
H2 0.4308 0.0098 0.2167 0.084 Uiso calc R 1 . . H
C3 0.3463(6) 0.0346(5) 0.3569(5) 0.0613(13) Uani d . 1 . . C
C4 0.2675(7) -0.1001(6) 0.3611(6) 0.0803(16) Uani d . 1 . . C
H4 0.2584 -0.1892 0.3044 0.096 Uiso calc R 1 . . H
C5 0.2039(8) -0.0943(7) 0.4531(7) 0.1000(19) Uani d . 1 . . C
H5 0.1508 -0.1822 0.4591 0.120 Uiso calc R 1 . . H
C6 0.2159(8) 0.0385(7) 0.5380(7) 0.0992(19) Uani d . 1 . . C
H6 0.1701 0.0369 0.5984 0.119 Uiso calc R 1 . . H
C7 0.2943(7) 0.1722(6) 0.5345(6) 0.0857(17) Uani d . 1 . . C
H7 0.3040 0.2607 0.5925 0.103 Uiso calc R 1 . . H
C8 0.3583(6) 0.1693(5) 0.4406(5) 0.0618(12) Uani d . 1 . . C
C1 0.5744(8) 0.3031(6) 0.2618(6) 0.097(2) Uani d . 1 . . C
H1A 0.5547 0.3983 0.2614 0.116 Uiso calc R 1 . . H
H1B 0.6898 0.3191 0.3219 0.116 Uiso calc R 1 . . H
P 0.6362(2) 0.24676(16) 0.04944(18) 0.0864(5) Uani d . 1 A . P
O1 0.5254(5) 0.2174(4) 0.1196(4) 0.0831(11) Uani d . 1 . . O
O2 0.5601(6) 0.1485(4) -0.0918(4) 0.1039(14) Uani d . 1 . . O
O3 0.6627(7) 0.4140(4) 0.0640(5) 0.1316(18) Uani d D 1 . . O
O4 0.8084(7) 0.2490(7) 0.1514(6) 0.1450(19) Uani d D 1 . . O
C31A 0.720(2) 0.4956(15) -0.0196(14) 0.130(4) Uani d PDU 0.50 A 1 C
H31A 0.6365 0.5279 -0.0866 0.156 Uiso calc PR 0.50 A 1 H
H31B 0.7704 0.4422 -0.0655 0.156 Uiso calc PR 0.50 A 1 H
C32A 0.843(3) 0.6183(18) 0.1133(16) 0.151(5) Uani d PDU 0.50 A 1 C
H32A 0.8047 0.7039 0.1154 0.226 Uiso calc PR 0.50 A 1 H
H32B 0.9461 0.6420 0.1137 0.226 Uiso calc PR 0.50 A 1 H
H32C 0.8551 0.5865 0.1949 0.226 Uiso calc PR 0.50 A 1 H
C41A 0.809(2) 0.0906(14) 0.145(2) 0.168(5) Uani d PDU 0.50 A 1 C
H41A 0.7968 0.0662 0.2230 0.202 Uiso calc PR 0.50 A 1 H
H41B 0.7175 0.0251 0.0575 0.202 Uiso calc PR 0.50 A 1 H
C42A 0.959(2) 0.069(2) 0.152(2) 0.168(5) Uani d PDU 0.50 A 1 C
H42A 0.9543 0.0583 0.0611 0.252 Uiso calc PR 0.50 A 1 H
H42B 0.9740 -0.0189 0.1799 0.252 Uiso calc PR 0.50 A 1 H
H42C 1.0495 0.1521 0.2205 0.252 Uiso calc PR 0.50 A 1 H
C31B 0.8037(17) 0.4860(14) 0.042(2) 0.135(4) Uani d PDU 0.50 A 2 C
H31C 0.9049 0.4791 0.1138 0.162 Uiso calc PR 0.50 A 2 H
H31D 0.7880 0.4346 -0.0497 0.162 Uiso calc PR 0.50 A 2 H
C32B 0.814(3) 0.6436(14) 0.0508(19) 0.146(5) Uani d PDU 0.50 A 2 C
H32D 0.7190 0.6632 0.0526 0.219 Uiso calc PR 0.50 A 2 H
H32E 0.8200 0.6642 -0.0301 0.219 Uiso calc PR 0.50 A 2 H
H32F 0.9099 0.7051 0.1354 0.219 Uiso calc PR 0.50 A 2 H
C41B 0.894(2) 0.1373(19) 0.209(2) 0.166(5) Uani d PDU 0.50 A 2 C
H41C 0.9868 0.1790 0.3032 0.199 Uiso calc PR 0.50 A 2 H
H41D 0.8213 0.0483 0.2032 0.199 Uiso calc PR 0.50 A 2 H
C42B 0.939(3) 0.121(2) 0.0960(19) 0.163(5) Uani d PDU 0.50 A 2 C
H42D 0.8985 0.1839 0.0393 0.244 Uiso calc PR 0.50 A 2 H
H42E 0.8934 0.0201 0.0380 0.244 Uiso calc PR 0.50 A 2 H
H42F 1.0562 0.1474 0.1364 0.244 Uiso calc PR 0.50 A 2 H

loop_
_atom_site_aniso_label
_atom_site_aniso_U_11
_atom_site_aniso_U_22
_atom_site_aniso_U_33
_atom_site_aniso_U_12
_atom_site_aniso_U_13
_atom_site_aniso_U_23
Pd 0.0817(5) 0.0422(3) 0.0643(4) 0.0179(3) 0.0443(4) 0.0050(2)
Cl 0.0971(13) 0.0655(9) 0.1514(16) 0.0268(9) 0.0126(12) -0.0013(10)
N1 0.078(3) 0.045(2) 0.062(2) 0.014(2) 0.040(2) 0.0040(18)
C2 0.074(3) 0.049(3) 0.070(3) 0.010(2) 0.041(3) 0.001(2)
N2 0.085(3) 0.046(2) 0.077(3) 0.013(2) 0.048(3) -0.0049(19)
C3 0.066(3) 0.048(3) 0.069(3) 0.023(2) 0.030(3) 0.014(2)
C4 0.089(4) 0.053(3) 0.090(4) 0.018(3) 0.036(4) 0.019(3)
C5 0.114(5) 0.077(4) 0.116(5) 0.016(4) 0.061(5) 0.039(4)
C6 0.121(5) 0.087(4) 0.112(5) 0.021(4) 0.077(4) 0.035(4)
C7 0.113(5) 0.069(4) 0.093(4) 0.020(3) 0.069(4) 0.020(3)
C8 0.066(3) 0.050(3) 0.064(3) 0.019(2) 0.028(3) 0.010(2)
C1 0.137(5) 0.060(3) 0.094(4) 0.000(3) 0.080(4) -0.011(3)
P 0.1124(14) 0.0608(9) 0.1017(12) 0.0212(9) 0.0731(12) 0.0059(8)
O1 0.111(3) 0.058(2) 0.083(2) 0.0010(19) 0.066(2) -0.0032(17)
O2 0.157(4) 0.070(2) 0.098(3) 0.025(2) 0.083(3) 0.002(2)
O3 0.203(5) 0.063(3) 0.165(4) 0.016(3) 0.136(4) 0.015(3)
O4 0.138(5) 0.152(5) 0.152(5) 0.066(4) 0.074(4) 0.022(4)
C31A 0.144(6) 0.111(5) 0.138(6) 0.031(5) 0.061(5) 0.062(5)
C32A 0.156(7) 0.119(6) 0.151(8) 0.009(6) 0.049(7) 0.072(6)
C41A 0.168(7) 0.168(7) 0.158(7) 0.036(5) 0.064(6) 0.069(5)
C42A 0.166(7) 0.165(8) 0.160(8) 0.050(7) 0.060(7) 0.060(6)
C31B 0.149(6) 0.113(5) 0.140(6) 0.027(5) 0.061(5) 0.061(5)
C32B 0.154(7) 0.112(6) 0.150(8) 0.013(6) 0.050(7) 0.071(6)
C41B 0.164(7) 0.169(7) 0.159(7) 0.037(5) 0.067(5) 0.066(5)
C42B 0.163(8) 0.168(8) 0.153(8) 0.039(7) 0.066(6) 0.070(6)

loop_
_atom_type_symbol
_atom_type_description
_atom_type_scat_dispersion_real
_atom_type_scat_dispersion_imag
_atom_type_scat_source
C C 0.0033 0.0016 'International Tables Vol C Tables 4.2.6.8 and 6.1.1.4'
H H 0.0000 0.0000 'International Tables Vol C Tables 4.2.6.8 and 6.1.1.4'
Cl Cl 0.1484 0.1585 'International Tables Vol C Tables 4.2.6.8 and 6.1.1.4'
N N 0.0061 0.0033 'International Tables Vol C Tables 4.2.6.8 and 6.1.1.4'
O O 0.0106 0.0060 'International Tables Vol C Tables 4.2.6.8 and 6.1.1.4'
P P 0.1023 0.0942 'International Tables Vol C Tables 4.2.6.8 and 6.1.1.4'
Pd Pd -0.9988 1.0072 'International Tables Vol C Tables 4.2.6.8 and 6.1.1.4'

loop_
_geom_angle_atom_site_label_1
_geom_angle_atom_site_label_2
_geom_angle_atom_site_label_3
_geom_angle_site_symmetry_1
_geom_angle_site_symmetry_3
_geom_angle
_geom_angle_publ_flag
N1 Pd N1 2_666 . 180.0 no
N1 Pd Cl 2_666 . 89.78(13) no
N1 Pd Cl . . 90.22(13) yes
N1 Pd Cl 2_666 2_666 90.22(13) no
N1 Pd Cl . 2_666 89.78(13) no
Cl Pd Cl . 2_666 180.0 no
C2 N1 C8 . . 105.5(4) no
C2 N1 Pd . . 126.9(3) no
C8 N1 Pd . . 127.6(3) no
N1 C2 N2 . . 112.5(4) no
N1 C2 C1 . . 122.5(4) no
N2 C2 C1 . . 124.9(4) no
C2 N2 C3 . . 107.8(4) no
C2 N2 H2 . . 126.1 no
C3 N2 H2 . . 126.1 no
N2 C3 C4 . . 132.4(4) no
N2 C3 C8 . . 105.5(4) no
C4 C3 C8 . . 122.0(5) no
C5 C4 C3 . . 116.4(5) no
C5 C4 H4 . . 121.8 no
C3 C4 H4 . . 121.8 no
C4 C5 C6 . . 122.4(6) no
C4 C5 H5 . . 118.8 no
C6 C5 H5 . . 118.8 no
C7 C6 C5 . . 121.4(6) no
C7 C6 H6 . . 119.3 no
C5 C6 H6 . . 119.3 no
C6 C7 C8 . . 117.3(5) no
C6 C7 H7 . . 121.3 no
C8 C7 H7 . . 121.3 no
N1 C8 C7 . . 130.9(4) no
N1 C8 C3 . . 108.6(4) no
C7 C8 C3 . . 120.5(5) no
O1 C1 C2 . . 107.6(4) yes
O1 C1 H1A . . 110.2 no
C2 C1 H1A . . 110.2 no
O1 C1 H1B . . 110.2 no
C2 C1 H1B . . 110.2 no
H1A C1 H1B . . 108.5 no
O2 P O4 . . 117.7(3) yes
O2 P O3 . . 116.8(3) yes
O4 P O3 . . 100.1(3) yes
O2 P O1 . . 110.3(2) yes
O4 P O1 . . 108.6(3) yes
O3 P O1 . . 101.9(2) yes
C1 O1 P . . 120.9(3) yes
C31A O3 P . . 125.7(7) no
C31B O3 P . . 114.3(6) no
C41A O4 P . . 107.8(9) no
P O4 C41B . . 137.1(10) no
O3 C31A C32A . . 91.4(10) no
O3 C31A H31A . . 113.4 no
C32A C31A H31A . . 113.4 no
O3 C31A H31B . . 113.4 no
C32A C31A H31B . . 113.4 no
H31A C31A H31B . . 110.7 no
C31A C32A H32A . . 109.5 no
C31A C32A H32B . . 109.5 no
H32A C32A H32B . . 109.5 no
C31A C32A H32C . . 109.5 no
H32A C32A H32C . . 109.5 no
H32B C32A H32C . . 109.5 no
C42A C41A O4 . . 111.1(14) no
C42A C41A H41A . . 109.4 no
O4 C41A H41A . . 109.4 no
C42A C41A H41B . . 109.4 no
O4 C41A H41B . . 109.4 no
H41A C41A H41B . . 108.0 no
C41A C42A H42A . . 109.5 no
C41A C42A H42B . . 109.5 no
H42A C42A H42B . . 109.5 no
C41A C42A H42C . . 109.5 no
H42A C42A H42C . . 109.5 no
H42B C42A H42C . . 109.5 no
C32B C31B O3 . . 110.4(12) no
C32B C31B H31C . . 109.6 no
O3 C31B H31C . . 109.6 no
C32B C31B H31D . . 109.6 no
O3 C31B H31D . . 109.6 no
H31C C31B H31D . . 108.1 no
C31B C32B H32D . . 109.5 no
C31B C32B H32E . . 109.5 no
H32D C32B H32E . . 109.5 no
C31B C32B H32F . . 109.5 no
H32D C32B H32F . . 109.5 no
H32E C32B H32F . . 109.5 no
C42B C41B O4 . . 88.5(12) no
C42B C41B H41C . . 113.9 no
O4 C41B H41C . . 113.9 no
C42B C41B H41D . . 113.9 no
O4 C41B H41D . . 113.9 no
H41C C41B H41D . . 111.1 no
C41B C42B H42D . . 109.5 no
C41B C42B H42E . . 109.5 no
H42D C42B H42E . . 109.5 no
C41B C42B H42F . . 109.5 no
H42D C42B H42F . . 109.5 no
H42E C42B H42F . . 109.5 no

loop_
_geom_bond_atom_site_label_1
_geom_bond_atom_site_label_2
_geom_bond_site_symmetry_2
_geom_bond_distance
_geom_bond_publ_flag
Pd N1 2_666 1.998(3) yes
Pd N1 . 1.998(3) no
Pd Cl . 2.278(2) yes
Pd Cl 2_666 2.278(2) ?
N1 C2 . 1.319(5) no
N1 C8 . 1.392(6) no
C2 N2 . 1.343(5) no
C2 C1 . 1.492(7) yes
N2 C3 . 1.372(6) no
N2 H2 . 0.8600 no
C3 C4 . 1.391(7) no
C3 C8 . 1.402(6) no
C4 C5 . 1.370(8) no
C4 H4 . 0.9300 no
C5 C6 . 1.394(8) no
C5 H5 . 0.9300 no
C6 C7 . 1.379(7) no
C6 H6 . 0.9300 no
C7 C8 . 1.392(7) no
C7 H7 . 0.9300 no
C1 O1 . 1.446(5) no
C1 H1A . 0.9700 no
C1 H1B . 0.9700 no
P O2 . 1.440(4) yes
P O4 . 1.527(6) yes
P O3 . 1.553(4) yes
P O1 . 1.555(4) yes
O3 C31A . 1.505(9) no
O3 C31B . 1.518(9) no
O4 C41A . 1.517(10) no
O4 C41B . 1.533(10) no
C31A C32A . 1.516(9) no
C31A H31A . 0.9700 no
C31A H31B . 0.9700 no
C32A H32A . 0.9600 no
C32A H32B . 0.9600 no
C32A H32C . 0.9600 no
C41A C42A . 1.447(10) no
C41A H41A . 0.9700 no
C41A H41B . 0.9700 no
C42A H42A . 0.9600 no
C42A H42B . 0.9600 no
C42A H42C . 0.9600 no
C31B C32B . 1.487(9) no
C31B H31C . 0.9700 no
C31B H31D . 0.9700 no
C32B H32D . 0.9600 no
C32B H32E . 0.9600 no
C32B H32F . 0.9600 no
C41B C42B . 1.459(10) no
C41B H41C . 0.9700 no
C41B H41D . 0.9700 no
C42B H42D . 0.9600 no
C42B H42E . 0.9600 no
C42B H42F . 0.9600 no

loop_
_geom_hbond_atom_site_label_D
_geom_hbond_atom_site_label_H
_geom_hbond_atom_site_label_A
_geom_hbond_site_symmetry_A
_geom_hbond_distance_DH
_geom_hbond_distance_HA
_geom_hbond_distance_DA
_geom_hbond_angle_DHA
_geom_hbond_publ_flag
N2 H2 O2 2_655 0.86 1.90 2.749(6) 171 yes

loop_
_geom_torsion_atom_site_label_1
_geom_torsion_atom_site_label_2
_geom_torsion_atom_site_label_3
_geom_torsion_atom_site_label_4
_geom_torsion_site_symmetry_1
_geom_torsion
_geom_torsion_publ_flag
Cl Pd N1 C2 . 100.6(4) no
Cl Pd N1 C2 2_666 -79.4(4) no
Cl Pd N1 C8 . -80.6(4) no
Cl Pd N1 C8 2_666 99.4(4) no
C8 N1 C2 N2 . 0.4(6) no
Pd N1 C2 N2 . 179.4(3) no
C8 N1 C2 C1 . -176.4(5) no
Pd N1 C2 C1 . 2.6(7) no
N1 C2 N2 C3 . -0.8(6) no
C1 C2 N2 C3 . 175.9(5) no
C2 N2 C3 C4 . 179.3(5) no
C2 N2 C3 C8 . 0.9(5) no
N2 C3 C4 C5 . -179.1(5) no
C8 C3 C4 C5 . -0.9(8) no
C3 C4 C5 C6 . 0.3(9) no
C4 C5 C6 C7 . -0.5(10) no
C5 C6 C7 C8 . 1.2(10) no
C2 N1 C8 C7 . 179.1(5) ?
Pd N1 C8 C7 . 0.1(8) no
C2 N1 C8 C3 . 0.1(5) no
Pd N1 C8 C3 . -178.9(3) no
C6 C7 C8 N1 . 179.4(5) no
C6 C7 C8 C3 . -1.7(8) no
N2 C3 C8 N1 . -0.6(5) no
C4 C3 C8 N1 . -179.3(4) no
N2 C3 C8 C7 . -179.7(5) no
C4 C3 C8 C7 . 1.7(8) no
N1 C2 C1 O1 . -152.6(5) no
N2 C2 C1 O1 . 31.0(8) no
C2 C1 O1 P . -160.9(4) no
O2 P O1 C1 . -179.5(4) no
O4 P O1 C1 . 50.2(5) no
O3 P O1 C1 . -54.8(5) no
O2 P O3 C31A . -41.5(10) no
O4 P O3 C31A . 86.7(9) no
O1 P O3 C31A . -161.8(9) no
O2 P O3 C31B . -76.0(9) no
O4 P O3 C31B . 52.2(9) no
O1 P O3 C31B . 163.8(9) no
O2 P O4 C41A . -49.0(10) no
O3 P O4 C41A . -176.7(9) no
O1 P O4 C41A . 77.0(9) no
O2 P O4 C41B . -55.8(11) no
O3 P O4 C41B . 176.5(11) no
O1 P O4 C41B . 70.3(11) no
C31B O3 C31A C32A . -54.5(16) no
P O3 C31A C32A . -133.2(11) no
P O4 C41A C42A . 141.3(16) no
C41B O4 C41A C42A . -48.0(19) no
C31A O3 C31B C32B . 58.1(16) no
P O3 C31B C32B . 177.1(11) no
C41A O4 C41B C42B . 81(2) no
P O4 C41B C42B . 93.6(14) no
